data_2217776
loop_
_publ_author_name
'Smole\'nski, Piotr'
'Kirillov, Alexander M.'
'Guedes da Silva, M. F\'atima C.'
'Pombeiro, Armando J. L.'

_publ_section_title
;
 1-Methyl-1-azonia-3,5-diaza-7-phosphatricyclo[3.3.1.1^3,7^]decane
 tetrafluoroborate
;
_journal_coeditor_code HB2695
_journal_issue 3
_journal_name_full 'Acta Crystallographica Section E'
_journal_page_first o556
_journal_paper_doi 10.1107/S1600536808003401
_journal_volume 64
_journal_year 2008
_chemical_formula_iupac 'C7 H15 N3 P +, B F4 -'
_chemical_formula_moiety 'C7 H15 N3 P +, B F4 -'
_chemical_formula_sum 'C7 H15 B F4 N3 P'
_chemical_formula_weight 259.00
_chemical_name_systematic
;
1-Methyl-1-azonia-3,5-diaza-7-phosphatricyclo[3.3.1.1^3,7^]decane
tetrafluoroborate
;
_space_group_IT_number 61
_symmetry_cell_setting orthorhombic
_symmetry_space_group_name_Hall '-P 2ac 2ab'
_symmetry_space_group_name_H-M 'P b c a'
_atom_sites_solution_hydrogens geom
_atom_sites_solution_primary direct
_atom_sites_solution_secondary difmap
_audit_creation_method SHELXL-97
_cell_angle_alpha 90.00
_cell_angle_beta 90.00
_cell_angle_gamma 90.00
_cell_formula_units_Z 8
_cell_length_a 11.994(2)
_cell_length_b 11.6933(18)
_cell_length_c 15.569(2)
_cell_measurement_reflns_used 1323
_cell_measurement_temperature 150(2)
_cell_measurement_theta_max 25.18
_cell_measurement_theta_min 3.40
_cell_volume 2183.5(6)
_computing_cell_refinement 'SAINT (Bruker, 2004)'
_computing_data_collection 'SMART (Bruker, 2004)'
_computing_data_reduction 'SAINT (Bruker, 2004)'
_computing_molecular_graphics 'Mercury (Macrae et al.,  2006)'
_computing_publication_material 'SHELXL97 (Sheldrick, 2008)'
_computing_structure_refinement 'SHELXL97 (Sheldrick, 2008)'
_computing_structure_solution 'SIR97 (Altomare et al., 1999)'
_diffrn_ambient_temperature 150(2)
_diffrn_measured_fraction_theta_full 0.973
_diffrn_measured_fraction_theta_max 0.973
_diffrn_measurement_device_type 'Bruker SMART CCD'
_diffrn_measurement_method \w
_diffrn_radiation_monochromator graphite
_diffrn_radiation_source 'fine-focus sealed tube'
_diffrn_radiation_type MoK\a
_diffrn_radiation_wavelength 0.71069
_diffrn_reflns_av_R_equivalents 0.0611
_diffrn_reflns_av_sigmaI/netI 0.0429
_diffrn_reflns_limit_h_max 14
_diffrn_reflns_limit_h_min -14
_diffrn_reflns_limit_k_max 13
_diffrn_reflns_limit_k_min -14
_diffrn_reflns_limit_l_max 15
_diffrn_reflns_limit_l_min -18
_diffrn_reflns_number 10402
_diffrn_reflns_theta_full 25.34
_diffrn_reflns_theta_max 25.34
_diffrn_reflns_theta_min 2.62
_exptl_absorpt_coefficient_mu 0.283
_exptl_absorpt_correction_T_max 0.972
_exptl_absorpt_correction_T_min 0.956
_exptl_absorpt_correction_type multi-scan
_exptl_absorpt_process_details '(SADABS; Bruker, 2004)'
_exptl_crystal_colour colourless
_exptl_crystal_density_diffrn 1.576
_exptl_crystal_density_method 'not measured'
_exptl_crystal_description plate
_exptl_crystal_F_000 1072
_exptl_crystal_size_max 0.16
_exptl_crystal_size_mid 0.12
_exptl_crystal_size_min 0.10
_refine_diff_density_max 0.551
_refine_diff_density_min -0.363
_refine_ls_extinction_method none
_refine_ls_goodness_of_fit_ref 1.053
_refine_ls_hydrogen_treatment constr
_refine_ls_matrix_type full
_refine_ls_number_constraints 0
_refine_ls_number_parameters 164
_refine_ls_number_reflns 1948
_refine_ls_number_restraints 0
_refine_ls_restrained_S_all 1.053
_refine_ls_R_factor_all 0.0728
_refine_ls_R_factor_gt 0.0447
_refine_ls_shift/su_max 0.000
_refine_ls_shift/su_mean 0.000
_refine_ls_structure_factor_coef Fsqd
_refine_ls_weighting_details 'calc w=1/[\s^2^(Fo^2^)+(0.0512P)^2^+1.8936P] where P=(Fo^2^+2Fc^2^)/3'
_refine_ls_weighting_scheme calc
_refine_ls_wR_factor_gt 0.1059
_refine_ls_wR_factor_ref 0.1207
_reflns_number_gt 1391
_reflns_number_total 1948
_reflns_threshold_expression I>2\s(I)
_cod_data_source_file hb2695.cif
_cod_data_source_block I
_cod_database_code 2217776
_cod_database_fobs_code 2217776

loop_
_symmetry_equiv_pos_as_xyz
'x, y, z'
'-x+1/2, -y, z+1/2'
'x+1/2, -y+1/2, -z'
'-x, y+1/2, -z+1/2'
'-x, -y, -z'
'x-1/2, y, -z-1/2'
'-x-1/2, y-1/2, z'
'x, -y-1/2, z-1/2'

loop_
_atom_site_type_symbol
_atom_site_label
_atom_site_fract_x
_atom_site_fract_y
_atom_site_fract_z
_atom_site_U_iso_or_equiv
_atom_site_adp_type
_atom_site_calc_flag
_atom_site_refinement_flags
_atom_site_occupancy
_atom_site_disorder_assembly
_atom_site_disorder_group
C C1 0.5509(2) 0.7943(2) 0.68018(19) 0.0248(7) Uani d . 1 . .
H H1A 0.5329 0.8736 0.6627 0.030 Uiso calc R 1 . .
H H1B 0.6303 0.7806 0.6663 0.030 Uiso calc R 1 . .
C C2 0.3782(2) 0.7850(2) 0.79565(18) 0.0245(7) Uani d . 1 . .
H H2A 0.3505 0.7667 0.8539 0.029 Uiso calc R 1 . .
H H2B 0.3533 0.8635 0.7815 0.029 Uiso calc R 1 . .
C C3 0.5459(2) 0.6251(2) 0.80269(18) 0.0253(7) Uani d . 1 . .
H H3A 0.6251 0.6043 0.7937 0.030 Uiso calc R 1 . .
H H3B 0.5247 0.5997 0.8611 0.030 Uiso calc R 1 . .
C C4 0.5074(2) 0.5884(2) 0.65244(18) 0.0219(6) Uani d . 1 . .
H H4A 0.4671 0.5360 0.6133 0.026 Uiso calc R 1 . .
H H4B 0.5883 0.5749 0.6448 0.026 Uiso calc R 1 . .
C C5 0.3552(2) 0.7325(2) 0.64672(18) 0.0211(6) Uani d . 1 . .
H H5A 0.3364 0.8136 0.6357 0.025 Uiso calc R 1 . .
H H5B 0.3100 0.6848 0.6074 0.025 Uiso calc R 1 . .
C C6 0.3583(2) 0.5857(2) 0.75217(18) 0.0216(6) Uani d . 1 . .
H H6A 0.3384 0.5678 0.8124 0.026 Uiso calc R 1 . .
H H6B 0.3146 0.5344 0.7145 0.026 Uiso calc R 1 . .
C C11 0.5016(3) 0.7311(3) 0.53413(18) 0.0295(7) Uani d . 1 . .
H H11A 0.4557 0.6780 0.5006 0.044 Uiso calc R 1 . .
H H11B 0.5806 0.7173 0.5217 0.044 Uiso calc R 1 . .
H H11C 0.4824 0.8099 0.5187 0.044 Uiso calc R 1 . .
B B1 0.2262(3) 0.4814(3) 0.4904(2) 0.0266(8) Uani d . 1 . .
N N1 0.48031(17) 0.71288(17) 0.62773(13) 0.0146(5) Uani d . 1 . .
N N2 0.32749(18) 0.70450(19) 0.73373(14) 0.0199(5) Uani d . 1 . .
N N3 0.47713(18) 0.56276(18) 0.73947(14) 0.0190(5) Uani d . 1 . .
F F1A 0.1098(3) 0.5043(4) 0.4732(3) 0.0580(13) Uani d P 0.59 A 1
F F2 0.23739(16) 0.37060(14) 0.46049(11) 0.0376(5) Uani d . 1 A .
F F3A 0.2858(5) 0.5568(4) 0.4471(3) 0.0634(14) Uani d P 0.59 A 1
F F4 0.2252(2) 0.48727(18) 0.57697(12) 0.0627(7) Uani d . 1 A .
P P1 0.53278(7) 0.78233(7) 0.79717(5) 0.0275(2) Uani d . 1 . .
F F1B 0.3444(5) 0.5214(6) 0.4871(5) 0.071(2) Uani d P 0.41 A 2
F F3B 0.1703(10) 0.5502(6) 0.4431(5) 0.096(3) Uani d P 0.41 A 2

loop_
_atom_site_aniso_label
_atom_site_aniso_U_11
_atom_site_aniso_U_22
_atom_site_aniso_U_33
_atom_site_aniso_U_12
_atom_site_aniso_U_13
_atom_site_aniso_U_23
C1 0.0204(14) 0.0198(15) 0.0343(18) -0.0049(12) -0.0006(13) 0.0022(12)
C2 0.0265(15) 0.0223(15) 0.0246(16) 0.0008(12) 0.0046(13) -0.0034(12)
C3 0.0204(15) 0.0314(16) 0.0240(16) -0.0016(12) -0.0053(13) 0.0056(13)
C4 0.0266(15) 0.0158(14) 0.0233(17) 0.0058(12) 0.0027(12) 0.0003(11)
C5 0.0187(14) 0.0220(15) 0.0225(16) 0.0024(11) -0.0058(12) 0.0006(12)
C6 0.0184(14) 0.0244(16) 0.0219(15) -0.0034(12) 0.0007(12) 0.0028(12)
C11 0.0391(17) 0.0301(17) 0.0193(17) 0.0029(14) 0.0054(13) 0.0036(13)
B1 0.039(2) 0.0219(18) 0.0187(19) 0.0019(16) 0.0014(15) -0.0018(14)
N1 0.0174(11) 0.0138(11) 0.0126(12) -0.0002(9) 0.0006(9) 0.0028(8)
N2 0.0176(11) 0.0219(12) 0.0203(12) -0.0006(9) 0.0009(10) 0.0008(10)
N3 0.0215(12) 0.0179(12) 0.0177(13) 0.0010(10) -0.0011(10) 0.0039(9)
F1A 0.039(2) 0.044(3) 0.091(4) 0.0133(19) -0.020(2) -0.007(2)
F2 0.0468(12) 0.0268(10) 0.0393(12) 0.0008(8) -0.0028(9) -0.0112(8)
F3A 0.085(4) 0.045(3) 0.060(3) -0.027(3) 0.034(3) 0.009(2)
F4 0.120(2) 0.0407(12) 0.0273(12) -0.0117(13) -0.0007(12) -0.0048(9)
P1 0.0306(4) 0.0273(4) 0.0244(5) -0.0070(3) -0.0052(3) -0.0014(3)
F1B 0.044(4) 0.075(5) 0.094(6) -0.032(3) 0.031(4) -0.057(4)
F3B 0.165(10) 0.047(5) 0.075(6) 0.046(6) -0.072(6) -0.005(4)

loop_
_atom_type_symbol
_atom_type_description
_atom_type_scat_dispersion_real
_atom_type_scat_dispersion_imag
_atom_type_scat_source
C C 0.0033 0.0016 'International Tables Vol C Tables 4.2.6.8 and 6.1.1.4'
H H 0.0000 0.0000 'International Tables Vol C Tables 4.2.6.8 and 6.1.1.4'
B B 0.0013 0.0007 'International Tables Vol C Tables 4.2.6.8 and 6.1.1.4'
N N 0.0061 0.0033 'International Tables Vol C Tables 4.2.6.8 and 6.1.1.4'
F F 0.0171 0.0103 'International Tables Vol C Tables 4.2.6.8 and 6.1.1.4'
P P 0.1023 0.0942 'International Tables Vol C Tables 4.2.6.8 and 6.1.1.4'

loop_
_geom_angle_atom_site_label_1
_geom_angle_atom_site_label_2
_geom_angle_atom_site_label_3
_geom_angle
_geom_angle_publ_flag
N1 C1 P1 114.83(18) ?
N1 C1 H1A 108.6 ?
P1 C1 H1A 108.6 ?
N1 C1 H1B 108.6 ?
P1 C1 H1B 108.6 ?
H1A C1 H1B 107.5 ?
N2 C2 P1 114.14(18) ?
N2 C2 H2A 108.7 ?
P1 C2 H2A 108.7 ?
N2 C2 H2B 108.7 ?
P1 C2 H2B 108.7 ?
H2A C2 H2B 107.6 ?
N3 C3 P1 114.38(18) ?
N3 C3 H3A 108.7 ?
P1 C3 H3A 108.7 ?
N3 C3 H3B 108.7 ?
P1 C3 H3B 108.7 ?
H3A C3 H3B 107.6 ?
N3 C4 N1 112.3(2) ?
N3 C4 H4A 109.1 ?
N1 C4 H4A 109.1 ?
N3 C4 H4B 109.1 ?
N1 C4 H4B 109.1 ?
H4A C4 H4B 107.9 ?
N2 C5 N1 111.8(2) ?
N2 C5 H5A 109.2 ?
N1 C5 H5A 109.2 ?
N2 C5 H5B 109.2 ?
N1 C5 H5B 109.2 ?
H5A C5 H5B 107.9 ?
N3 C6 N2 113.1(2) ?
N3 C6 H6A 109.0 ?
N2 C6 H6A 109.0 ?
N3 C6 H6B 109.0 ?
N2 C6 H6B 109.0 ?
H6A C6 H6B 107.8 ?
N1 C11 H11A 109.5 ?
N1 C11 H11B 109.5 ?
H11A C11 H11B 109.5 ?
N1 C11 H11C 109.5 ?
H11A C11 H11C 109.5 ?
H11B C11 H11C 109.5 ?
F3B B1 F3A 64.6(6) ?
F3B B1 F4 122.5(5) ?
F3A B1 F4 118.7(4) ?
F3B B1 F2 116.5(4) ?
F3A B1 F2 113.7(3) ?
F4 B1 F2 112.6(3) ?
F3B B1 F1A 43.2(5) ?
F3A B1 F1A 107.7(4) ?
F4 B1 F1A 99.6(3) ?
F2 B1 F1A 101.8(3) ?
F3B B1 F1B 106.3(7) ?
F3A B1 F1B 42.2(3) ?
F4 B1 F1B 91.5(4) ?
F2 B1 F1B 101.0(3) ?
F1A B1 F1B 148.4(5) ?
C11 N1 C1 109.9(2) n
C11 N1 C4 110.0(2) n
C1 N1 C4 110.0(2) n
C11 N1 C5 109.3(2) n
C1 N1 C5 110.3(2) n
C4 N1 C5 107.28(19) n
C5 N2 C6 110.1(2) ?
C5 N2 C2 112.1(2) ?
C6 N2 C2 111.8(2) ?
C4 N3 C6 109.6(2) ?
C4 N3 C3 112.6(2) ?
C6 N3 C3 111.3(2) ?
C1 P1 C3 96.42(13) n
C1 P1 C2 95.98(13) n
C3 P1 C2 95.91(13) n

loop_
_geom_bond_atom_site_label_1
_geom_bond_atom_site_label_2
_geom_bond_distance
_geom_bond_publ_flag
C1 N1 1.514(3) n
C1 P1 1.840(3) n
C1 H1A 0.9900 ?
C1 H1B 0.9900 ?
C2 N2 1.479(3) n
C2 P1 1.854(3) n
C2 H2A 0.9900 ?
C2 H2B 0.9900 ?
C3 N3 1.477(3) n
C3 P1 1.847(3) n
C3 H3A 0.9900 ?
C3 H3B 0.9900 ?
C4 N3 1.434(3) n
C4 N1 1.540(3) ?
C4 H4A 0.9900 ?
C4 H4B 0.9900 ?
C5 N2 1.433(4) n
C5 N1 1.547(3) n
C5 H5A 0.9900 ?
C5 H5B 0.9900 ?
C6 N3 1.463(3) n
C6 N2 1.466(3) n
C6 H6A 0.9900 ?
C6 H6B 0.9900 ?
C11 N1 1.495(3) n
C11 H11A 0.9800 ?
C11 H11B 0.9800 ?
C11 H11C 0.9800 ?
B1 F3B 1.281(7) n
B1 F3A 1.319(5) n
B1 F4 1.350(4) n
B1 F2 1.383(4) n
B1 F1A 1.447(5) n
B1 F1B 1.493(7) n

loop_
_geom_hbond_atom_site_label_D
_geom_hbond_atom_site_label_H
_geom_hbond_atom_site_label_A
_geom_hbond_site_symmetry_A
_geom_hbond_distance_DH
_geom_hbond_distance_HA
_geom_hbond_distance_DA
_geom_hbond_angle_DHA
C2 H2A F2 2_565 0.99 2.54 3.438(3) 151
C5 H5A F4 7_665 0.99 2.35 3.314(3) 166
C6 H6B F4 . 0.99 2.46 3.364(3) 152
C11 H11B F2 5_666 0.98 2.43 3.350(4) 156
